data_1532213
loop_
_publ_author_name
'Tang, C.C.'
'Freer, R.'
'Roberts, M.A.'
'Azough, F.'
'Leach, C.'

_publ_section_title
;
 Synchrotron X-ray diffraction study of Ba4.5 Nd9 Ti18 O54 microwave
 dielectric ceramics at 10 - 295 K
;
_journal_name_full 'Journal of Materials Research'
_journal_page_first 675
_journal_page_last 682
_journal_volume 17
_journal_year 2002
_chemical_formula_sum 'Ba4.5 Nd9 O54 Ti18'
_chemical_name_systematic 'Ba4.5 Nd9 Ti18 O54'
_space_group_IT_number 62
_symmetry_space_group_name_Hall '-P 2ac 2n'
_symmetry_space_group_name_H-M 'P n m a'
_cell_angle_alpha 90
_cell_angle_beta 90
_cell_angle_gamma 90
_cell_formula_units_Z 2
_cell_length_a 22.3479
_cell_length_b 7.6955
_cell_length_c 12.2021
_cell_volume 2098.496
_citation_journal_id_ASTM JMREEE
_cod_data_source_file Tang_JMREEE_2002_619.cif
_cod_data_source_block Ba4.5Nd9O54Ti18
_cod_database_code 1532213

loop_
_symmetry_equiv_pos_as_xyz
x,y,z
-x+1/2,-y,z+1/2
x+1/2,-y+1/2,-z+1/2
-x,y+1/2,-z
-x,-y,-z
x-1/2,y,-z-1/2
-x-1/2,y-1/2,z-1/2
x,-y-1/2,z

loop_
_atom_site_label
_atom_site_type_symbol
_atom_site_fract_x
_atom_site_fract_y
_atom_site_fract_z
_atom_site_occupancy
_atom_site_U_iso_or_equiv
O12 O-2 0.347 0.25 0.124 1 0.0
O7 O-2 0.478 0.502 0.369 1 0.0
Ba2 Ba+2 0.0473 0.25 0.699 0.123 0.0
Ti1 Ti+4 0.5 0.5 0 1 0.0
Ti4 Ti+4 0.4343 0.485 0.699 1 0.0
Nd2 Nd+3 0.4961 0.25 0.498 0.793 0.0
O11 O-2 0.4 0.25 0.401 1 0.0
Nd5 Nd+3 0.0473 0.25 0.699 0.708 0.0
Ba4 Ba+2 0.6895 0.25 0.405 1 0.0
O17 O-2 0.423 0.75 0.673 1 0.0
O5 O-2 0.317 0.463 -0.04 1 0.0
O1 O-2 0.407 0.47 0.558 1 0.0
Nd3 Nd+3 0.1221 0.25 0.407 1 0.0
O16 O-2 0.288 0.25 0.801 1 0.0
O3 O-2 0.427 0.57 0.057 1 0.0
O9 O-2 0.258 0.487 0.171 1 0.0
Ba3 Ba+2 0.8038 0.25 0.912 1 0.0
O6 O-2 0.378 0.506 0.249 1 0.0
O13 O-2 0.522 0.75 0.022 1 0.0
Ba1 Ba+2 0.4961 0.25 0.498 0.125 0.0
Nd1 Nd+3 0.9483 0.25 0.297 1 0.0
O2 O-2 0.474 0.536 0.852 1 0.0
O10 O-2 0.329 0.75 0.084 1 0.0
O8 O-2 0.201 0.536 -0.084 1 0.0
O4 O-2 0.361 0.499 0.764 1 0.0
O18 O-2 0.393 0.75 0.431 1 0.0
O14 O-2 0.457 0.25 0.718 1 0.0
Ti2 Ti+4 0.3364 0.513 0.115 1 0.0
Nd4 Nd+3 0.3799 0.25 0.906 0.998 0.0
Ti5 Ti+4 0.2608 0.498 0.8349 1 0.0
O15 O-2 0.282 0.75 0.844 1 0.0
Ti3 Ti+4 0.3909 0.509 0.4 1 0.0
